data_7135485
loop_
_publ_author_name
'Su, Yin'
'Sun, Ziyi'
'Zhao, Quansheng'
'Fu, Liang'

_publ_section_title
;
 Facile synthesis of multisubstituted 2,3-dihydrofurans <i>via</i>
 intermolecular cyclization of enals or alkyl/aryl aldehydes with
 acyl-stabilized sulfur ylides.
;
_journal_issue 8
_journal_name_full 'Chemical communications (Cambridge, England)'
_journal_page_first 2585
_journal_page_last 2588
_journal_paper_doi 10.1039/d5cc06219e
_journal_volume 62
_journal_year 2026
_chemical_absolute_configuration ad
_chemical_formula_moiety 'C27 H21 N O4 S'
_chemical_formula_sum 'C27 H21 N O4 S'
_chemical_formula_weight 455.51
_space_group_crystal_system orthorhombic
_space_group_IT_number 33
_space_group_name_Hall 'P 2c -2n'
_space_group_name_H-M_alt 'P n a 21'
_atom_sites_solution_hydrogens geom
_atom_sites_solution_primary dual
_audit_block_doi 10.5517/ccdc.csd.cc2mkvjl
_audit_creation_date 2023-11-25
_audit_creation_method
;
Olex2 1.5
(compiled 2022.04.07 svn.rca3783a0 for OlexSys, GUI svn.r6498)
;
_audit_update_record
;
2025-03-10 deposited with the CCDC.	2025-12-23 downloaded from the CCDC.
;
_cell_angle_alpha 90
_cell_angle_beta 90
_cell_angle_gamma 90
_cell_formula_units_Z 8
_cell_length_a 16.0438(14)
_cell_length_b 20.1986(17)
_cell_length_c 14.2693(13)
_cell_measurement_reflns_used 9842
_cell_measurement_temperature 296.15
_cell_measurement_theta_max 22.716
_cell_measurement_theta_min 2.778
_cell_volume 4624.1(7)
_computing_cell_refinement 'SAINT V8.40B (?, 2016)'
_computing_data_collection 'Bruker D8 Venture diffractometer'
_computing_data_reduction 'SAINT V8.40B (?, 2016)'
_computing_molecular_graphics 'Olex2 1.5 (Dolomanov et al., 2009)'
_computing_publication_material 'Olex2 1.5 (Dolomanov et al., 2009)'
_computing_structure_refinement 'SHELXL 2019/3 (Sheldrick, 2015)'
_computing_structure_solution 'SHELXT 2018/2 (Sheldrick, 2018)'
_diffrn_ambient_temperature 296.15
_diffrn_detector 'CCD area detector'
_diffrn_detector_area_resol_mean 7.9
_diffrn_detector_type 'CCD area detector'
_diffrn_measured_fraction_theta_full 0.992
_diffrn_measured_fraction_theta_max 0.992
_diffrn_measurement_device 'three-circle diffractometer'
_diffrn_measurement_device_type 'Bruker APEX-II CCD'
_diffrn_measurement_method 'phi and omega scans'
_diffrn_radiation_monochromator graphite
_diffrn_radiation_probe x-ray
_diffrn_radiation_type MoK\a
_diffrn_radiation_wavelength 0.71073
_diffrn_reflns_av_R_equivalents 0.1444
_diffrn_reflns_av_unetI/netI 0.0325
_diffrn_reflns_Laue_measured_fraction_full 0.992
_diffrn_reflns_Laue_measured_fraction_max 0.992
_diffrn_reflns_limit_h_max 19
_diffrn_reflns_limit_h_min -19
_diffrn_reflns_limit_k_max 24
_diffrn_reflns_limit_k_min -24
_diffrn_reflns_limit_l_max 17
_diffrn_reflns_limit_l_min -17
_diffrn_reflns_number 237933
_diffrn_reflns_point_group_measured_fraction_full 0.992
_diffrn_reflns_point_group_measured_fraction_max 0.992
_diffrn_reflns_theta_full 25.176
_diffrn_reflns_theta_max 25.176
_diffrn_reflns_theta_min 2.732
_diffrn_source 'sealed X-ray tube'
_diffrn_source_current 30.0
_diffrn_source_power 1.5
_diffrn_source_target Mo
_diffrn_source_voltage 50.0
_diffrn_standards_number 0
_exptl_absorpt_coefficient_mu 0.174
_exptl_absorpt_correction_T_max 0.7452
_exptl_absorpt_correction_T_min 0.6756
_exptl_absorpt_correction_type multi-scan
_exptl_absorpt_process_details
;
SADABS-2016/2 (Bruker,2016/2) was used for absorption correction.
wR2(int) was 0.0867 before and 0.0741 after correction.
The Ratio of minimum to maximum transmission is 0.9066.
The \l/2 correction factor is Not present.
;
_exptl_crystal_colour 'clear light colourless'
_exptl_crystal_colour_lustre clear
_exptl_crystal_colour_modifier light
_exptl_crystal_colour_primary colourless
_exptl_crystal_density_diffrn 1.309
_exptl_crystal_description block
_exptl_crystal_F_000 1904
_exptl_crystal_recrystallization_method
'The crystals were growth by means of evaporation of a mixture of n-hexane and toluene at RT.'
_exptl_crystal_size_max 0.15
_exptl_crystal_size_mid 0.13
_exptl_crystal_size_min 0.12
_refine_diff_density_max 0.170
_refine_diff_density_min -0.186
_refine_diff_density_rms 0.036
_refine_ls_abs_structure_details
;
 Flack x determined using 2284 quotients [(I+)-(I-)]/[(I+)+(I-)]
 (Parsons, Flack and Wagner, Acta Cryst. B69 (2013) 249-259).
;
_refine_ls_abs_structure_Flack 0.05(5)
_refine_ls_extinction_method none
_refine_ls_goodness_of_fit_ref 1.071
_refine_ls_hydrogen_treatment constr
_refine_ls_matrix_type full
_refine_ls_number_parameters 601
_refine_ls_number_reflns 8223
_refine_ls_number_restraints 228
_refine_ls_restrained_S_all 1.064
_refine_ls_R_factor_all 0.0787
_refine_ls_R_factor_gt 0.0489
_refine_ls_shift/su_max 0.000
_refine_ls_shift/su_mean 0.000
_refine_ls_structure_factor_coef Fsqd
_refine_ls_weighting_details 'w=1/[\s^2^(Fo^2^)+(0.0474P)^2^+1.5335P] where P=(Fo^2^+2Fc^2^)/3'
_refine_ls_weighting_scheme calc
_refine_ls_wR_factor_gt 0.1033
_refine_ls_wR_factor_ref 0.1187
_reflns_Friedel_coverage 0.915
_reflns_Friedel_fraction_full 0.991
_reflns_Friedel_fraction_max 0.991
_reflns_number_gt 5979
_reflns_number_total 8223
_reflns_threshold_expression 'I > 2\s(I)'
_cod_data_source_file d5cc06219e2.cif
_cod_data_source_block 20231124c
_cod_database_code 7135485
_shelx_shelxl_version_number 2019/3
_shelx_space_group_comment
;
The symmetry employed for this shelxl refinement is uniquely defined
by the following loop, which should always be used as a source of
symmetry information in preference to the above space-group names.
They are only intended as comments.
;
_shelx_estimated_absorpt_t_max 0.979
_shelx_estimated_absorpt_t_min 0.974
_exptl_crystal_mounting_method
'Crystals were removed from the crystallisation vial and immediately coated with polybutenes oil (CAS: 9003-29-6) on a glass slide. A suitable single crystal coated with polybutenes oil as less as possible was sealed in capillary tube filled with argon. The capillary tube with single crystal was mounted on copper pin with solid paraffin.'
_olex2_refinement_description
;
1. Fixed Uiso
 At 1.2 times of:
  All C(H) groups, All C(H,H) groups
 At 1.5 times of:
  All C(H,H,H) groups
2. Uiso/Uaniso restraints and constraints
C48 \\sim O8 \\sim C49 \\sim C50 \\sim C51 \\sim C52 \\sim C53 \\sim C54 \\sim
O8A \\sim C49A \\sim C50A \\sim C51A \\sim C52A \\sim C53A \\sim C54A: within
2A with sigma of 0.01 and sigma for terminal atoms of 0.02 within 2A
3. Same fragment restrains
{C48, O8A, C49A, C50A, C51A, C52A, C53A, C54A} sigma for 1-2: 0.02, 1-3: 0.04
as in
{C48, O8, C49, C50, C51, C52, C53, C54}
4. Others
 Sof(O8A)=Sof(C49A)=Sof(C50A)=Sof(H50A)=Sof(C51A)=Sof(H51A)=Sof(C52A)=
 Sof(H52A)=Sof(C53A)=Sof(H53A)=Sof(C54A)=Sof(H54A)=1-FVAR(1)
 Sof(O8)=Sof(C49)=Sof(C50)=Sof(H50)=Sof(C51)=Sof(H51)=Sof(C52)=Sof(H52)=
 Sof(C53)=Sof(H53)=Sof(C54)=Sof(H54)=FVAR(1)
5.a Ternary CH refined with riding coordinates:
 C3(H3), C4(H4), C30(H30), C31(H31)
5.b Secondary CH2 refined with riding coordinates:
 C12(H12A,H12B), C39(H39A,H39B)
5.c Aromatic/amide H refined with riding coordinates:
 C6(H6), C7(H7), C8(H8), C9(H9), C10(H10), C15(H15), C16(H16), C17(H17),
 C18(H18), C23(H23), C24(H24), C25(H25), C26(H26), C27(H27), C33(H33), C34(H34),
  C35(H35), C36(H36), C37(H37), C42(H42), C43(H43), C44(H44), C45(H45),
 C50(H50), C51(H51), C52(H52), C53(H53), C54(H54), C50A(H50A), C51A(H51A),
 C52A(H52A), C53A(H53A), C54A(H54A)
5.d Fitted hexagon refined as free rotating group:
 C5(C6,C7,C8,C9,C10), C22(C23,C24,C25,C26,C27), C32(C33,C34,C35,C36,C37),
 C49(C50,C51,C52,C53,C54), C49A(C50A,C51A,C52A,C53A,C54A)
5.e Idealised Me refined as rotating group:
 C11(H11A,H11B,H11C), C38(H38A,H38B,H38C)
;
_olex2_submission_special_instructions 'No special instructions were received'

loop_
_space_group_symop_operation_xyz
'x, y, z'
'-x, -y, z+1/2'
'x+1/2, -y+1/2, z'
'-x+1/2, y+1/2, z+1/2'

loop_
_atom_site_label
_atom_site_type_symbol
_atom_site_fract_x
_atom_site_fract_y
_atom_site_fract_z
_atom_site_U_iso_or_equiv
_atom_site_adp_type
_atom_site_occupancy
_atom_site_site_symmetry_order
_atom_site_calc_flag
_atom_site_refinement_flags_posn
_atom_site_refinement_flags_adp
_atom_site_refinement_flags_occupancy
_atom_site_disorder_assembly
_atom_site_disorder_group
S1 S 0.41495(9) 0.74897(7) 0.40343(13) 0.0695(5) Uani 1 1 d . . . . .
O1 O 0.5833(2) 0.67070(17) 0.2343(3) 0.0636(10) Uani 1 1 d . . . . .
O2 O 0.3132(2) 0.53455(19) 0.3958(4) 0.0725(12) Uani 1 1 d . . . . .
O3 O 0.5847(2) 0.4727(2) 0.3742(3) 0.0720(11) Uani 1 1 d . . . . .
O4 O 0.4748(3) 0.66095(19) 0.0930(4) 0.0911(15) Uani 1 1 d . . . . .
N1 N 0.4553(3) 0.5189(2) 0.3919(3) 0.0532(11) Uani 1 1 d . . . . .
C1 C 0.5456(3) 0.7217(3) 0.2824(4) 0.0534(14) Uani 1 1 d . . . . .
C2 C 0.4779(3) 0.7018(2) 0.3302(4) 0.0501(13) Uani 1 1 d . . . . .
C3 C 0.4649(3) 0.6282(2) 0.3149(4) 0.0503(13) Uani 1 1 d . . . . .
H3 H 0.408037 0.620330 0.292504 0.060 Uiso 1 1 calc R U . . .
C4 C 0.5270(3) 0.6160(2) 0.2343(4) 0.0528(13) Uani 1 1 d . . . . .
H4 H 0.557528 0.574581 0.244802 0.063 Uiso 1 1 calc R U . . .
C5 C 0.5864(2) 0.78591(14) 0.2698(3) 0.0520(15) Uani 1 1 d G . . . .
C6 C 0.6210(2) 0.80058(17) 0.1830(2) 0.0642(15) Uani 1 1 d G . . . .
H6 H 0.618336 0.769730 0.134657 0.077 Uiso 1 1 calc R U . . .
C7 C 0.6595(2) 0.8613(2) 0.1683(3) 0.0748(18) Uani 1 1 d G . . . .
H7 H 0.682591 0.871161 0.110155 0.090 Uiso 1 1 calc R U . . .
C8 C 0.6634(2) 0.90745(15) 0.2405(3) 0.0790(19) Uani 1 1 d G . . . .
H8 H 0.689120 0.948110 0.230638 0.095 Uiso 1 1 calc R U . . .
C9 C 0.6288(3) 0.89278(16) 0.3273(3) 0.0744(18) Uani 1 1 d G . . . .
H9 H 0.631394 0.923629 0.375623 0.089 Uiso 1 1 calc R U . . .
C10 C 0.5903(2) 0.83201(18) 0.3420(2) 0.0657(16) Uani 1 1 d G . . . .
H10 H 0.567139 0.822198 0.400127 0.079 Uiso 1 1 calc R U . . .
C11 C 0.3126(4) 0.7301(4) 0.3594(6) 0.093(2) Uani 1 1 d . . . . .
H11A H 0.308874 0.743180 0.294835 0.140 Uiso 1 1 calc R U . . .
H11B H 0.271607 0.753603 0.395316 0.140 Uiso 1 1 calc R U . . .
H11C H 0.302690 0.683330 0.364435 0.140 Uiso 1 1 calc R U . . .
C12 C 0.4801(3) 0.5880(2) 0.4034(4) 0.0568(14) Uani 1 1 d . . . . .
H12A H 0.538824 0.589952 0.419410 0.068 Uiso 1 1 calc R U . . .
H12B H 0.448872 0.607385 0.454745 0.068 Uiso 1 1 calc R U . . .
C13 C 0.3727(3) 0.4982(3) 0.3908(4) 0.0521(13) Uani 1 1 d . . . . .
C14 C 0.3758(3) 0.4251(3) 0.3822(4) 0.0558(14) Uani 1 1 d . . . . .
C15 C 0.3127(4) 0.3797(3) 0.3785(5) 0.0710(17) Uani 1 1 d . . . . .
H15 H 0.257162 0.392767 0.378209 0.085 Uiso 1 1 calc R U . . .
C16 C 0.3347(4) 0.3134(3) 0.3751(5) 0.0796(19) Uani 1 1 d . . . . .
H16 H 0.293365 0.281176 0.373720 0.096 Uiso 1 1 calc R U . . .
C17 C 0.4177(4) 0.2947(3) 0.3738(5) 0.0782(18) Uani 1 1 d . . . . .
H17 H 0.430924 0.249908 0.371153 0.094 Uiso 1 1 calc R U . . .
C18 C 0.4818(4) 0.3408(3) 0.3764(5) 0.0665(16) Uani 1 1 d . . . . .
H18 H 0.537521 0.328053 0.375639 0.080 Uiso 1 1 calc R U . . .
C19 C 0.4587(3) 0.4062(3) 0.3802(4) 0.0529(13) Uani 1 1 d . . . . .
C20 C 0.5106(3) 0.4669(3) 0.3819(4) 0.0533(13) Uani 1 1 d . . . . .
C21 C 0.4797(4) 0.6127(3) 0.1429(4) 0.0591(15) Uani 1 1 d . . . . .
C22 C 0.4313(2) 0.55131(13) 0.1240(3) 0.0519(13) Uani 1 1 d G . . . .
C23 C 0.46021(19) 0.48933(16) 0.1511(3) 0.0567(14) Uani 1 1 d G . . . .
H23 H 0.512485 0.485155 0.178673 0.068 Uiso 1 1 calc R U . . .
C24 C 0.4110(2) 0.43359(13) 0.1371(3) 0.0675(16) Uani 1 1 d G . . . .
H24 H 0.430276 0.392118 0.155295 0.081 Uiso 1 1 calc R U . . .
C25 C 0.3328(2) 0.43982(17) 0.0959(3) 0.0781(18) Uani 1 1 d G . . . .
H25 H 0.299882 0.402528 0.086573 0.094 Uiso 1 1 calc R U . . .
C26 C 0.30397(19) 0.5018(2) 0.0688(3) 0.0798(19) Uani 1 1 d G . . . .
H26 H 0.251696 0.505976 0.041228 0.096 Uiso 1 1 calc R U . . .
C27 C 0.3532(2) 0.55755(15) 0.0828(3) 0.0664(16) Uani 1 1 d G . . . .
H27 H 0.333903 0.599015 0.064605 0.080 Uiso 1 1 calc R U . . .
S2 S 0.17760(8) 0.75406(7) 0.58652(13) 0.0637(4) Uani 1 1 d . . . . .
O5 O 0.3454(2) 0.67352(16) 0.7551(3) 0.0607(11) Uani 1 1 d . . . . .
O6 O 0.0770(2) 0.54032(19) 0.5792(4) 0.0772(12) Uani 1 1 d . . . . .
O7 O 0.3476(2) 0.47708(19) 0.6057(3) 0.0723(12) Uani 1 1 d . . . . .
N2 N 0.2181(2) 0.52481(19) 0.5919(3) 0.0501(10) Uani 1 1 d . . . . .
C28 C 0.3070(3) 0.7244(3) 0.7076(4) 0.0490(13) Uani 1 1 d . . . . .
C29 C 0.2390(3) 0.7060(2) 0.6608(4) 0.0492(12) Uani 1 1 d . . . . .
C30 C 0.2257(3) 0.6324(2) 0.6740(4) 0.0462(12) Uani 1 1 d . . . . .
H30 H 0.168850 0.623977 0.696097 0.055 Uiso 1 1 calc R U . . .
C31 C 0.2888(3) 0.6185(2) 0.7534(4) 0.0510(13) Uani 1 1 d . . . . .
H31 H 0.319471 0.577580 0.740024 0.061 Uiso 1 1 calc R U . . .
C32 C 0.3496(2) 0.78876(13) 0.7194(3) 0.0514(13) Uani 1 1 d G . . . .
C33 C 0.3829(2) 0.80442(17) 0.8066(2) 0.0615(15) Uani 1 1 d G . . . .
H33 H 0.378394 0.774550 0.855931 0.074 Uiso 1 1 calc R U . . .
C34 C 0.4229(2) 0.86471(19) 0.8200(3) 0.0723(17) Uani 1 1 d G . . . .
H34 H 0.445211 0.875179 0.878303 0.087 Uiso 1 1 calc R U . . .
C35 C 0.4297(2) 0.90935(14) 0.7462(3) 0.079(2) Uani 1 1 d G . . . .
H35 H 0.456440 0.949684 0.755209 0.094 Uiso 1 1 calc R U . . .
C36 C 0.3964(3) 0.89369(16) 0.6591(3) 0.0771(19) Uani 1 1 d G . . . .
H36 H 0.400853 0.923561 0.609742 0.093 Uiso 1 1 calc R U . . .
C37 C 0.3563(2) 0.83340(18) 0.6457(2) 0.0615(15) Uani 1 1 d G . . . .
H37 H 0.334037 0.822933 0.587367 0.074 Uiso 1 1 calc R U . . .
C38 C 0.0748(3) 0.7316(4) 0.6204(6) 0.085(2) Uani 1 1 d . . . . .
H38A H 0.035336 0.758110 0.586557 0.128 Uiso 1 1 calc R U . . .
H38B H 0.068041 0.738810 0.686414 0.128 Uiso 1 1 calc R U . . .
H38C H 0.065628 0.685663 0.606396 0.128 Uiso 1 1 calc R U . . .
C39 C 0.2419(3) 0.5942(2) 0.5844(4) 0.0559(13) Uani 1 1 d . . . . .
H39A H 0.210949 0.614533 0.533607 0.067 Uiso 1 1 calc R U . . .
H39B H 0.300744 0.596980 0.569153 0.067 Uiso 1 1 calc R U . . .
C40 C 0.1354(3) 0.5037(3) 0.5875(4) 0.0547(13) Uani 1 1 d . . . . .
C41 C 0.1376(3) 0.4310(2) 0.5939(4) 0.0516(13) Uani 1 1 d . . . . .
C42 C 0.0747(4) 0.3848(3) 0.5957(5) 0.0739(17) Uani 1 1 d . . . . .
H42 H 0.019065 0.397811 0.594825 0.089 Uiso 1 1 calc R U . . .
C43 C 0.0961(4) 0.3188(3) 0.5987(5) 0.084(2) Uani 1 1 d . . . . .
H43 H 0.054457 0.286756 0.599512 0.101 Uiso 1 1 calc R U . . .
C44 C 0.1783(4) 0.2998(3) 0.6007(5) 0.082(2) Uani 1 1 d . . . . .
H44 H 0.191306 0.254900 0.599885 0.099 Uiso 1 1 calc R U . . .
C45 C 0.2426(4) 0.3459(3) 0.6037(5) 0.0699(16) Uani 1 1 d . . . . .
H45 H 0.298019 0.332924 0.608733 0.084 Uiso 1 1 calc R U . . .
C46 C 0.2204(3) 0.4118(2) 0.5990(4) 0.0548(13) Uani 1 1 d . . . . .
C47 C 0.2725(3) 0.4718(2) 0.5999(4) 0.0553(13) Uani 1 1 d . . . . .
C48 C 0.2444(3) 0.6124(3) 0.8470(4) 0.0563(14) Uani 1 1 d D U . . .
O8 O 0.2558(17) 0.6562(12) 0.905(2) 0.064(5) Uani 0.52(4) 1 d D U P A 1
C49 C 0.1957(9) 0.5531(6) 0.8640(14) 0.055(3) Uani 0.52(4) 1 d DG U P A 1
C50 C 0.1257(10) 0.5632(7) 0.9195(14) 0.064(3) Uani 0.52(4) 1 d DG U P A 1
H50 H 0.113951 0.605286 0.942614 0.077 Uiso 0.52(4) 1 calc R U P A 1
C51 C 0.0731(8) 0.5106(9) 0.9405(14) 0.072(3) Uani 0.52(4) 1 d DG U P A 1
H51 H 0.026255 0.517378 0.977652 0.087 Uiso 0.52(4) 1 calc R U P A 1
C52 C 0.0906(10) 0.4477(8) 0.9060(12) 0.068(3) Uani 0.52(4) 1 d DG U P A 1
H52 H 0.055469 0.412500 0.920071 0.081 Uiso 0.52(4) 1 calc R U P A 1
C53 C 0.1607(13) 0.4376(6) 0.8505(12) 0.065(3) Uani 0.52(4) 1 d DG U P A 1
H53 H 0.172380 0.395529 0.827452 0.078 Uiso 0.52(4) 1 calc R U P A 1
C54 C 0.2132(10) 0.4902(7) 0.8295(14) 0.059(3) Uani 0.52(4) 1 d DG U P A 1
H54 H 0.260077 0.483436 0.792414 0.071 Uiso 0.52(4) 1 calc R U P A 1
O8A O 0.232(2) 0.6595(14) 0.900(3) 0.074(6) Uani 0.48(4) 1 d D U P A 2
C49A C 0.1950(10) 0.5499(7) 0.8612(16) 0.054(3) Uani 0.48(4) 1 d DG U P A 2
C50A C 0.1160(10) 0.5507(8) 0.9012(15) 0.062(3) Uani 0.48(4) 1 d DG U P A 2
H50A H 0.092383 0.590544 0.920096 0.074 Uiso 0.48(4) 1 calc R U P A 2
C51A C 0.0723(8) 0.4918(10) 0.9130(16) 0.067(3) Uani 0.48(4) 1 d DG U P A 2
H51A H 0.019434 0.492349 0.939752 0.080 Uiso 0.48(4) 1 calc R U P A 2
C52A C 0.1076(10) 0.4322(8) 0.8848(14) 0.069(3) Uani 0.48(4) 1 d DG U P A 2
H52A H 0.078323 0.392865 0.892643 0.083 Uiso 0.48(4) 1 calc R U P A 2
C53A C 0.1866(13) 0.4315(7) 0.8448(14) 0.064(3) Uani 0.48(4) 1 d DG U P A 2
H53A H 0.210162 0.391575 0.825878 0.077 Uiso 0.48(4) 1 calc R U P A 2
C54A C 0.2303(10) 0.4903(8) 0.8330(16) 0.061(3) Uani 0.48(4) 1 d DG U P A 2
H54A H 0.283113 0.489770 0.806221 0.074 Uiso 0.48(4) 1 calc R U P A 2

loop_
_atom_site_aniso_label
_atom_site_aniso_U_11
_atom_site_aniso_U_22
_atom_site_aniso_U_33
_atom_site_aniso_U_23
_atom_site_aniso_U_13
_atom_site_aniso_U_12
S1 0.0632(8) 0.0720(11) 0.0735(13) -0.0235(8) 0.0160(8) -0.0014(7)
O1 0.055(2) 0.054(2) 0.082(3) -0.013(2) 0.023(2) -0.0063(17)
O2 0.052(2) 0.066(2) 0.099(3) 0.009(2) 0.012(2) 0.0127(19)
O3 0.042(2) 0.088(3) 0.085(3) 0.007(2) 0.003(2) -0.0022(19)
O4 0.151(4) 0.057(2) 0.066(3) 0.007(3) 0.002(3) -0.008(3)
N1 0.051(2) 0.052(2) 0.056(3) 0.005(2) 0.004(2) -0.002(2)
C1 0.047(3) 0.052(3) 0.062(4) -0.006(3) 0.001(3) 0.000(2)
C2 0.048(3) 0.048(3) 0.054(3) -0.007(2) 0.008(2) -0.002(2)
C3 0.048(3) 0.052(3) 0.051(3) -0.005(2) 0.003(2) -0.007(2)
C4 0.056(3) 0.042(3) 0.061(4) -0.008(3) 0.013(3) -0.004(2)
C5 0.037(3) 0.053(3) 0.066(4) -0.003(3) 0.000(3) -0.004(2)
C6 0.056(3) 0.060(4) 0.077(4) -0.001(3) 0.007(3) -0.004(3)
C7 0.063(4) 0.072(4) 0.089(5) 0.017(4) 0.008(4) -0.007(3)
C8 0.069(4) 0.066(4) 0.103(6) 0.003(4) -0.005(4) -0.016(3)
C9 0.072(4) 0.062(4) 0.089(5) -0.014(3) -0.002(4) -0.014(3)
C10 0.062(3) 0.061(4) 0.074(4) -0.008(3) 0.000(3) -0.011(3)
C11 0.055(3) 0.115(6) 0.110(7) -0.021(5) 0.019(4) -0.004(4)
C12 0.064(3) 0.056(3) 0.050(4) -0.002(3) 0.002(3) -0.006(3)
C13 0.045(3) 0.060(3) 0.051(3) 0.006(3) 0.006(3) 0.001(3)
C14 0.049(3) 0.058(3) 0.060(4) -0.001(3) 0.010(3) -0.002(3)
C15 0.054(3) 0.072(4) 0.087(5) -0.004(4) 0.005(3) -0.004(3)
C16 0.078(4) 0.067(4) 0.094(5) -0.007(4) 0.011(4) -0.014(3)
C17 0.090(5) 0.062(4) 0.082(5) -0.001(3) 0.016(4) 0.003(4)
C18 0.063(3) 0.061(4) 0.076(4) 0.004(3) 0.013(3) 0.009(3)
C19 0.052(3) 0.061(3) 0.046(3) 0.003(3) 0.007(3) 0.000(2)
C20 0.045(3) 0.070(3) 0.046(3) 0.006(3) 0.000(3) 0.003(3)
C21 0.077(4) 0.049(3) 0.051(4) 0.001(3) 0.017(3) 0.004(3)
C22 0.059(3) 0.060(3) 0.037(3) -0.002(2) 0.009(2) 0.004(3)
C23 0.057(3) 0.054(3) 0.059(4) -0.002(3) 0.001(3) -0.001(3)
C24 0.075(4) 0.058(3) 0.070(4) -0.005(3) -0.002(3) -0.005(3)
C25 0.083(4) 0.080(4) 0.071(4) -0.009(4) -0.001(4) -0.023(3)
C26 0.064(4) 0.107(5) 0.068(5) -0.009(4) -0.010(3) -0.003(4)
C27 0.081(4) 0.071(4) 0.047(3) 0.000(3) -0.005(3) 0.017(3)
S2 0.0586(8) 0.0571(9) 0.0753(12) 0.0103(8) -0.0158(8) -0.0004(6)
O5 0.049(2) 0.048(2) 0.086(3) 0.009(2) -0.0178(19) -0.0080(16)
O6 0.050(2) 0.068(2) 0.113(4) -0.010(3) -0.014(2) 0.011(2)
O7 0.042(2) 0.076(3) 0.099(4) -0.001(2) -0.011(2) 0.0025(18)
N2 0.043(2) 0.049(2) 0.058(3) -0.003(2) -0.004(2) -0.0019(18)
C28 0.041(3) 0.046(3) 0.061(4) 0.004(3) -0.005(2) -0.004(2)
C29 0.045(3) 0.047(3) 0.056(3) -0.001(3) 0.000(2) 0.001(2)
C30 0.041(3) 0.046(3) 0.051(3) 0.000(2) -0.001(2) -0.003(2)
C31 0.045(3) 0.040(3) 0.068(4) 0.003(3) -0.007(3) -0.006(2)
C32 0.036(3) 0.048(3) 0.069(4) -0.001(3) 0.004(3) 0.000(2)
C33 0.051(3) 0.061(3) 0.073(4) -0.001(3) -0.003(3) -0.004(3)
C34 0.064(4) 0.068(4) 0.084(5) -0.016(4) -0.011(3) -0.011(3)
C35 0.068(4) 0.052(4) 0.115(6) -0.007(4) -0.003(4) -0.017(3)
C36 0.071(4) 0.063(4) 0.097(6) 0.015(4) 0.003(4) -0.015(3)
C37 0.055(3) 0.059(3) 0.071(4) 0.004(3) -0.002(3) -0.010(3)
C38 0.053(3) 0.107(5) 0.096(6) 0.004(4) -0.017(3) 0.012(3)
C39 0.059(3) 0.049(3) 0.060(4) 0.001(3) 0.000(3) -0.007(2)
C40 0.044(3) 0.060(3) 0.060(4) -0.007(3) -0.007(3) 0.002(2)
C41 0.052(3) 0.054(3) 0.049(3) -0.004(3) -0.005(3) -0.005(2)
C42 0.060(3) 0.063(4) 0.098(5) -0.003(4) -0.007(4) -0.011(3)
C43 0.086(5) 0.064(4) 0.102(5) 0.004(4) 0.001(4) -0.029(3)
C44 0.102(5) 0.045(3) 0.099(5) 0.004(4) -0.007(4) -0.001(3)
C45 0.071(4) 0.057(3) 0.081(5) 0.003(3) -0.009(3) 0.003(3)
C46 0.057(3) 0.051(3) 0.056(3) -0.003(3) -0.008(3) -0.001(2)
C47 0.051(3) 0.058(3) 0.056(4) -0.007(3) -0.006(3) 0.002(3)
C48 0.058(3) 0.052(3) 0.059(4) 0.004(3) -0.011(3) 0.005(3)
O8 0.077(12) 0.060(7) 0.056(6) -0.009(5) -0.017(8) 0.004(7)
C49 0.053(5) 0.058(5) 0.054(5) 0.005(5) -0.006(4) 0.002(4)
C50 0.060(5) 0.073(6) 0.059(6) 0.003(5) -0.008(5) 0.002(5)
C51 0.061(5) 0.079(7) 0.076(7) -0.002(6) 0.009(5) -0.008(5)
C52 0.061(6) 0.068(6) 0.074(7) -0.004(6) 0.016(5) -0.007(6)
C53 0.056(7) 0.064(5) 0.075(6) -0.002(5) 0.015(6) -0.007(5)
C54 0.048(5) 0.063(5) 0.066(5) 0.000(5) -0.001(5) -0.009(5)
O8A 0.085(15) 0.067(8) 0.071(10) -0.011(7) -0.009(10) 0.012(8)
C49A 0.051(5) 0.058(5) 0.054(5) 0.006(5) -0.006(5) -0.001(5)
C50A 0.052(5) 0.067(6) 0.066(7) -0.001(5) -0.007(5) 0.005(5)
C51A 0.057(5) 0.075(7) 0.068(7) 0.001(6) 0.019(5) -0.001(5)
C52A 0.064(6) 0.073(6) 0.071(7) 0.003(6) 0.025(6) -0.009(6)
C53A 0.050(7) 0.069(6) 0.072(6) 0.005(5) 0.006(6) -0.009(5)
C54A 0.055(6) 0.062(5) 0.068(6) 0.000(5) -0.008(6) -0.007(5)

loop_
_atom_type_symbol
_atom_type_description
_atom_type_scat_dispersion_real
_atom_type_scat_dispersion_imag
_atom_type_scat_source
C C 0.0033 0.0016 'International Tables Vol C Tables 4.2.6.8 and 6.1.1.4'
H H 0.0000 0.0000 'International Tables Vol C Tables 4.2.6.8 and 6.1.1.4'
N N 0.0061 0.0033 'International Tables Vol C Tables 4.2.6.8 and 6.1.1.4'
O O 0.0106 0.0060 'International Tables Vol C Tables 4.2.6.8 and 6.1.1.4'
S S 0.1246 0.1234 'International Tables Vol C Tables 4.2.6.8 and 6.1.1.4'

loop_
_geom_angle_atom_site_label_1
_geom_angle_atom_site_label_2
_geom_angle_atom_site_label_3
_geom_angle
_geom_angle_site_symmetry_1
_geom_angle_site_symmetry_3
_geom_angle_publ_flag
C2 S1 C11 101.8(3) . . ?
C1 O1 C4 107.5(4) . . ?
C13 N1 C12 123.2(4) . . ?
C20 N1 C12 124.2(4) . . ?
C20 N1 C13 112.6(4) . . ?
O1 C1 C5 113.9(4) . . ?
C2 C1 O1 112.6(4) . . ?
C2 C1 C5 133.5(5) . . ?
C1 C2 S1 127.7(4) . . ?
C1 C2 C3 109.3(4) . . ?
C3 C2 S1 123.0(4) . . ?
C2 C3 H3 109.5 . . ?
C2 C3 C4 100.1(4) . . ?
C2 C3 C12 112.4(4) . . ?
C4 C3 H3 109.5 . . ?
C12 C3 H3 109.5 . . ?
C12 C3 C4 115.5(4) . . ?
O1 C4 C3 106.6(4) . . ?
O1 C4 H4 110.2 . . ?
O1 C4 C21 110.6(5) . . ?
C3 C4 H4 110.2 . . ?
C21 C4 C3 109.0(4) . . ?
C21 C4 H4 110.2 . . ?
C6 C5 C1 118.4(3) . . ?
C6 C5 C10 120.0 . . ?
C10 C5 C1 121.6(3) . . ?
C5 C6 H6 120.0 . . ?
C7 C6 C5 120.0 . . ?
C7 C6 H6 120.0 . . ?
C6 C7 H7 120.0 . . ?
C6 C7 C8 120.0 . . ?
C8 C7 H7 120.0 . . ?
C7 C8 H8 120.0 . . ?
C9 C8 C7 120.0 . . ?
C9 C8 H8 120.0 . . ?
C8 C9 H9 120.0 . . ?
C8 C9 C10 120.0 . . ?
C10 C9 H9 120.0 . . ?
C5 C10 H10 120.0 . . ?
C9 C10 C5 120.0 . . ?
C9 C10 H10 120.0 . . ?
S1 C11 H11A 109.5 . . ?
S1 C11 H11B 109.5 . . ?
S1 C11 H11C 109.5 . . ?
H11A C11 H11B 109.5 . . ?
H11A C11 H11C 109.5 . . ?
H11B C11 H11C 109.5 . . ?
N1 C12 C3 111.9(4) . . ?
N1 C12 H12A 109.2 . . ?
N1 C12 H12B 109.2 . . ?
C3 C12 H12A 109.2 . . ?
C3 C12 H12B 109.2 . . ?
H12A C12 H12B 107.9 . . ?
O2 C13 N1 124.8(5) . . ?
O2 C13 C14 129.7(5) . . ?
N1 C13 C14 105.5(4) . . ?
C15 C14 C13 130.3(5) . . ?
C15 C14 C19 121.7(5) . . ?
C19 C14 C13 108.0(4) . . ?
C14 C15 H15 121.3 . . ?
C14 C15 C16 117.5(6) . . ?
C16 C15 H15 121.3 . . ?
C15 C16 H16 119.7 . . ?
C17 C16 C15 120.6(6) . . ?
C17 C16 H16 119.7 . . ?
C16 C17 H17 119.0 . . ?
C16 C17 C18 122.0(6) . . ?
C18 C17 H17 119.0 . . ?
C17 C18 H18 121.7 . . ?
C19 C18 C17 116.5(5) . . ?
C19 C18 H18 121.7 . . ?
C14 C19 C20 108.1(4) . . ?
C18 C19 C14 121.7(5) . . ?
C18 C19 C20 130.2(5) . . ?
O3 C20 N1 124.9(5) . . ?
O3 C20 C19 129.5(5) . . ?
N1 C20 C19 105.6(4) . . ?
O4 C21 C4 120.3(5) . . ?
O4 C21 C22 122.1(6) . . ?
C22 C21 C4 117.2(5) . . ?
C23 C22 C21 121.7(3) . . ?
C23 C22 C27 120.0 . . ?
C27 C22 C21 118.1(3) . . ?
C22 C23 H23 120.0 . . ?
C22 C23 C24 120.0 . . ?
C24 C23 H23 120.0 . . ?
C23 C24 H24 120.0 . . ?
C23 C24 C25 120.0 . . ?
C25 C24 H24 120.0 . . ?
C24 C25 H25 120.0 . . ?
C26 C25 C24 120.0 . . ?
C26 C25 H25 120.0 . . ?
C25 C26 H26 120.0 . . ?
C27 C26 C25 120.0 . . ?
C27 C26 H26 120.0 . . ?
C22 C27 H27 120.0 . . ?
C26 C27 C22 120.0 . . ?
C26 C27 H27 120.0 . . ?
C29 S2 C38 102.5(3) . . ?
C28 O5 C31 106.7(4) . . ?
C40 N2 C39 122.8(4) . . ?
C47 N2 C39 125.7(4) . . ?
C47 N2 C40 111.5(4) . . ?
O5 C28 C32 113.1(4) . . ?
C29 C28 O5 113.9(4) . . ?
C29 C28 C32 133.0(5) . . ?
C28 C29 S2 127.7(4) . . ?
C28 C29 C30 109.2(5) . . ?
C30 C29 S2 122.9(4) . . ?
C29 C30 H30 110.0 . . ?
C29 C30 C31 100.2(4) . . ?
C29 C30 C39 111.7(4) . . ?
C31 C30 H30 110.0 . . ?
C39 C30 H30 110.0 . . ?
C39 C30 C31 114.4(4) . . ?
O5 C31 C30 106.6(4) . . ?
O5 C31 H31 109.8 . . ?
O5 C31 C48 110.1(4) . . ?
C30 C31 H31 109.8 . . ?
C48 C31 C30 110.6(4) . . ?
C48 C31 H31 109.8 . . ?
C33 C32 C28 118.7(3) . . ?
C33 C32 C37 120.0 . . ?
C37 C32 C28 121.3(3) . . ?
C32 C33 H33 120.0 . . ?
C32 C33 C34 120.0 . . ?
C34 C33 H33 120.0 . . ?
C33 C34 H34 120.0 . . ?
C35 C34 C33 120.0 . . ?
C35 C34 H34 120.0 . . ?
C34 C35 H35 120.0 . . ?
C36 C35 C34 120.0 . . ?
C36 C35 H35 120.0 . . ?
C35 C36 H36 120.0 . . ?
C35 C36 C37 120.0 . . ?
C37 C36 H36 120.0 . . ?
C32 C37 H37 120.0 . . ?
C36 C37 C32 120.0 . . ?
C36 C37 H37 120.0 . . ?
S2 C38 H38A 109.5 . . ?
S2 C38 H38B 109.5 . . ?
S2 C38 H38C 109.5 . . ?
H38A C38 H38B 109.5 . . ?
H38A C38 H38C 109.5 . . ?
H38B C38 H38C 109.5 . . ?
N2 C39 C30 112.5(5) . . ?
N2 C39 H39A 109.1 . . ?
N2 C39 H39B 109.1 . . ?
C30 C39 H39A 109.1 . . ?
C30 C39 H39B 109.1 . . ?
H39A C39 H39B 107.8 . . ?
O6 C40 N2 123.9(5) . . ?
O6 C40 C41 129.8(5) . . ?
N2 C40 C41 106.3(4) . . ?
C42 C41 C40 131.4(5) . . ?
C42 C41 C46 120.8(5) . . ?
C46 C41 C40 107.8(4) . . ?
C41 C42 H42 120.8 . . ?
C41 C42 C43 118.3(6) . . ?
C43 C42 H42 120.8 . . ?
C42 C43 H43 119.7 . . ?
C44 C43 C42 120.7(6) . . ?
C44 C43 H43 119.7 . . ?
C43 C44 H44 119.2 . . ?
C43 C44 C45 121.7(5) . . ?
C45 C44 H44 119.2 . . ?
C44 C45 H45 121.5 . . ?
C46 C45 C44 116.9(5) . . ?
C46 C45 H45 121.5 . . ?
C41 C46 C47 108.3(4) . . ?
C45 C46 C41 121.4(5) . . ?
C45 C46 C47 130.3(5) . . ?
O7 C47 N2 124.3(5) . . ?
O7 C47 C46 129.6(5) . . ?
N2 C47 C46 106.1(4) . . ?
O8 C48 C31 117.8(17) . . ?
O8 C48 C49 124.3(18) . . ?
C49 C48 C31 117.8(8) . . ?
O8A C48 C31 124(2) . . ?
O8A C48 C49A 119(2) . . ?
C49A C48 C31 115.7(9) . . ?
C50 C49 C48 114.1(10) . . ?
C50 C49 C54 120.0 . . ?
C54 C49 C48 125.9(10) . . ?
C49 C50 H50 120.0 . . ?
C49 C50 C51 120.0 . . ?
C51 C50 H50 120.0 . . ?
C50 C51 H51 120.0 . . ?
C52 C51 C50 120.0 . . ?
C52 C51 H51 120.0 . . ?
C51 C52 H52 120.0 . . ?
C53 C52 C51 120.0 . . ?
C53 C52 H52 120.0 . . ?
C52 C53 H53 120.0 . . ?
C52 C53 C54 120.0 . . ?
C54 C53 H53 120.0 . . ?
C49 C54 H54 120.0 . . ?
C53 C54 C49 120.0 . . ?
C53 C54 H54 120.0 . . ?
C50A C49A C48 121.7(11) . . ?
C50A C49A C54A 120.0 . . ?
C54A C49A C48 118.3(11) . . ?
C49A C50A H50A 120.0 . . ?
C49A C50A C51A 120.0 . . ?
C51A C50A H50A 120.0 . . ?
C50A C51A H51A 120.0 . . ?
C50A C51A C52A 120.0 . . ?
C52A C51A H51A 120.0 . . ?
C51A C52A H52A 120.0 . . ?
C53A C52A C51A 120.0 . . ?
C53A C52A H52A 120.0 . . ?
C52A C53A H53A 120.0 . . ?
C54A C53A C52A 120.0 . . ?
C54A C53A H53A 120.0 . . ?
C49A C54A H54A 120.0 . . ?
C53A C54A C49A 120.0 . . ?
C53A C54A H54A 120.0 . . ?

loop_
_geom_bond_atom_site_label_1
_geom_bond_atom_site_label_2
_geom_bond_distance
_geom_bond_site_symmetry_2
_geom_bond_publ_flag
S1 C2 1.738(5) . ?
S1 C11 1.799(7) . ?
O1 C1 1.377(6) . ?
O1 C4 1.427(6) . ?
O2 C13 1.206(6) . ?
O3 C20 1.199(6) . ?
O4 C21 1.210(7) . ?
N1 C12 1.462(6) . ?
N1 C13 1.389(6) . ?
N1 C20 1.382(6) . ?
C1 C2 1.343(7) . ?
C1 C5 1.464(6) . ?
C2 C3 1.517(7) . ?
C3 H3 0.9800 . ?
C3 C4 1.541(7) . ?
C3 C12 1.521(8) . ?
C4 H4 0.9800 . ?
C4 C21 1.511(8) . ?
C5 C6 1.3900 . ?
C5 C10 1.3900 . ?
C6 H6 0.9300 . ?
C6 C7 1.3900 . ?
C7 H7 0.9300 . ?
C7 C8 1.3900 . ?
C8 H8 0.9300 . ?
C8 C9 1.3900 . ?
C9 H9 0.9300 . ?
C9 C10 1.3900 . ?
C10 H10 0.9300 . ?
C11 H11A 0.9600 . ?
C11 H11B 0.9600 . ?
C11 H11C 0.9600 . ?
C12 H12A 0.9700 . ?
C12 H12B 0.9700 . ?
C13 C14 1.482(7) . ?
C14 C15 1.368(7) . ?
C14 C19 1.384(7) . ?
C15 H15 0.9300 . ?
C15 C16 1.385(8) . ?
C16 H16 0.9300 . ?
C16 C17 1.384(8) . ?
C17 H17 0.9300 . ?
C17 C18 1.388(8) . ?
C18 H18 0.9300 . ?
C18 C19 1.374(7) . ?
C19 C20 1.482(7) . ?
C21 C22 1.487(6) . ?
C22 C23 1.3900 . ?
C22 C27 1.3900 . ?
C23 H23 0.9300 . ?
C23 C24 1.3900 . ?
C24 H24 0.9300 . ?
C24 C25 1.3900 . ?
C25 H25 0.9300 . ?
C25 C26 1.3900 . ?
C26 H26 0.9300 . ?
C26 C27 1.3900 . ?
C27 H27 0.9300 . ?
S2 C29 1.743(5) . ?
S2 C38 1.777(6) . ?
O5 C28 1.377(6) . ?
O5 C31 1.435(5) . ?
O6 C40 1.200(6) . ?
O7 C47 1.213(6) . ?
N2 C39 1.457(6) . ?
N2 C40 1.394(6) . ?
N2 C47 1.387(6) . ?
C28 C29 1.331(7) . ?
C28 C32 1.479(6) . ?
C29 C30 1.512(6) . ?
C30 H30 0.9800 . ?
C30 C31 1.546(7) . ?
C30 C39 1.516(7) . ?
C31 H31 0.9800 . ?
C31 C48 1.519(8) . ?
C32 C33 1.3900 . ?
C32 C37 1.3900 . ?
C33 H33 0.9300 . ?
C33 C34 1.3900 . ?
C34 H34 0.9300 . ?
C34 C35 1.3900 . ?
C35 H35 0.9300 . ?
C35 C36 1.3900 . ?
C36 H36 0.9300 . ?
C36 C37 1.3900 . ?
C37 H37 0.9300 . ?
C38 H38A 0.9600 . ?
C38 H38B 0.9600 . ?
C38 H38C 0.9600 . ?
C39 H39A 0.9700 . ?
C39 H39B 0.9700 . ?
C40 C41 1.471(7) . ?
C41 C42 1.375(7) . ?
C41 C46 1.386(7) . ?
C42 H42 0.9300 . ?
C42 C43 1.378(8) . ?
C43 H43 0.9300 . ?
C43 C44 1.374(8) . ?
C44 H44 0.9300 . ?
C44 C45 1.390(8) . ?
C45 H45 0.9300 . ?
C45 C46 1.379(7) . ?
C46 C47 1.473(7) . ?
C48 O8 1.227(15) . ?
C48 C49 1.451(10) . ?
C48 O8A 1.230(17) . ?
C48 C49A 1.505(11) . ?
C49 C50 1.3900 . ?
C49 C54 1.3900 . ?
C50 H50 0.9300 . ?
C50 C51 1.3900 . ?
C51 H51 0.9300 . ?
C51 C52 1.3900 . ?
C52 H52 0.9300 . ?
C52 C53 1.3900 . ?
C53 H53 0.9300 . ?
C53 C54 1.3900 . ?
C54 H54 0.9300 . ?
C49A C50A 1.3900 . ?
C49A C54A 1.3900 . ?
C50A H50A 0.9300 . ?
C50A C51A 1.3900 . ?
C51A H51A 0.9300 . ?
C51A C52A 1.3900 . ?
C52A H52A 0.9300 . ?
C52A C53A 1.3900 . ?
C53A H53A 0.9300 . ?
C53A C54A 1.3900 . ?
C54A H54A 0.9300 . ?

loop_
_geom_torsion_atom_site_label_1
_geom_torsion_atom_site_label_2
_geom_torsion_atom_site_label_3
_geom_torsion_atom_site_label_4
_geom_torsion
_geom_torsion_site_symmetry_1
_geom_torsion_site_symmetry_2
_geom_torsion_site_symmetry_3
_geom_torsion_site_symmetry_4
_geom_torsion_publ_flag
S1 C2 C3 C4 171.3(4) . . . . ?
S1 C2 C3 C12 -65.6(6) . . . . ?
O1 C1 C2 S1 177.2(4) . . . . ?
O1 C1 C2 C3 -0.2(7) . . . . ?
O1 C1 C5 C6 35.6(5) . . . . ?
O1 C1 C5 C10 -145.0(4) . . . . ?
O1 C4 C21 O4 -19.5(7) . . . . ?
O1 C4 C21 C22 168.1(4) . . . . ?
O2 C13 C14 C15 -0.7(11) . . . . ?
O2 C13 C14 C19 -179.3(6) . . . . ?
O4 C21 C22 C23 151.3(5) . . . . ?
O4 C21 C22 C27 -32.5(7) . . . . ?
N1 C13 C14 C15 179.6(7) . . . . ?
N1 C13 C14 C19 1.0(6) . . . . ?
C1 O1 C4 C3 -19.6(6) . . . . ?
C1 O1 C4 C21 98.8(5) . . . . ?
C1 C2 C3 C4 -11.2(6) . . . . ?
C1 C2 C3 C12 112.0(5) . . . . ?
C1 C5 C6 C7 179.4(4) . . . . ?
C1 C5 C10 C9 -179.4(4) . . . . ?
C2 C1 C5 C6 -143.3(6) . . . . ?
C2 C1 C5 C10 36.1(8) . . . . ?
C2 C3 C4 O1 18.3(5) . . . . ?
C2 C3 C4 C21 -101.1(5) . . . . ?
C2 C3 C12 N1 171.3(4) . . . . ?
C3 C4 C21 O4 97.3(6) . . . . ?
C3 C4 C21 C22 -75.1(5) . . . . ?
C4 O1 C1 C2 12.8(6) . . . . ?
C4 O1 C1 C5 -166.4(4) . . . . ?
C4 C3 C12 N1 -74.7(5) . . . . ?
C4 C21 C22 C23 -36.5(6) . . . . ?
C4 C21 C22 C27 139.8(4) . . . . ?
C5 C1 C2 S1 -3.9(10) . . . . ?
C5 C1 C2 C3 178.8(5) . . . . ?
C5 C6 C7 C8 0.0 . . . . ?
C6 C5 C10 C9 0.0 . . . . ?
C6 C7 C8 C9 0.0 . . . . ?
C7 C8 C9 C10 0.0 . . . . ?
C8 C9 C10 C5 0.0 . . . . ?
C10 C5 C6 C7 0.0 . . . . ?
C11 S1 C2 C1 130.0(6) . . . . ?
C11 S1 C2 C3 -53.0(5) . . . . ?
C12 N1 C13 O2 2.8(9) . . . . ?
C12 N1 C13 C14 -177.4(5) . . . . ?
C12 N1 C20 O3 -6.2(9) . . . . ?
C12 N1 C20 C19 175.5(5) . . . . ?
C12 C3 C4 O1 -102.6(5) . . . . ?
C12 C3 C4 C21 138.0(4) . . . . ?
C13 N1 C12 C3 -74.7(6) . . . . ?
C13 N1 C20 O3 174.5(6) . . . . ?
C13 N1 C20 C19 -3.8(6) . . . . ?
C13 C14 C15 C16 -176.7(7) . . . . ?
C13 C14 C19 C18 177.3(6) . . . . ?
C13 C14 C19 C20 -3.2(6) . . . . ?
C14 C15 C16 C17 -1.2(11) . . . . ?
C14 C19 C20 O3 -173.9(6) . . . . ?
C14 C19 C20 N1 4.3(6) . . . . ?
C15 C14 C19 C18 -1.5(9) . . . . ?
C15 C14 C19 C20 178.1(6) . . . . ?
C15 C16 C17 C18 0.4(12) . . . . ?
C16 C17 C18 C19 -0.1(11) . . . . ?
C17 C18 C19 C14 0.6(9) . . . . ?
C17 C18 C19 C20 -178.8(6) . . . . ?
C18 C19 C20 O3 5.5(11) . . . . ?
C18 C19 C20 N1 -176.3(6) . . . . ?
C19 C14 C15 C16 1.7(10) . . . . ?
C20 N1 C12 C3 106.1(6) . . . . ?
C20 N1 C13 O2 -177.9(6) . . . . ?
C20 N1 C13 C14 1.9(6) . . . . ?
C21 C22 C23 C24 176.2(4) . . . . ?
C21 C22 C27 C26 -176.3(4) . . . . ?
C22 C23 C24 C25 0.0 . . . . ?
C23 C22 C27 C26 0.0 . . . . ?
C23 C24 C25 C26 0.0 . . . . ?
C24 C25 C26 C27 0.0 . . . . ?
C25 C26 C27 C22 0.0 . . . . ?
C27 C22 C23 C24 0.0 . . . . ?
S2 C29 C30 C31 -173.7(4) . . . . ?
S2 C29 C30 C39 64.7(5) . . . . ?
O5 C28 C29 S2 -175.4(4) . . . . ?
O5 C28 C29 C30 -0.8(7) . . . . ?
O5 C28 C32 C33 -38.4(5) . . . . ?
O5 C28 C32 C37 141.9(4) . . . . ?
O5 C31 C48 O8 6.4(17) . . . . ?
O5 C31 C48 C49 -169.5(10) . . . . ?
O5 C31 C48 O8A 27(2) . . . . ?
O5 C31 C48 C49A -169.4(10) . . . . ?
O6 C40 C41 C42 -2.8(12) . . . . ?
O6 C40 C41 C46 177.6(7) . . . . ?
N2 C40 C41 C42 178.0(7) . . . . ?
N2 C40 C41 C46 -1.7(6) . . . . ?
C28 O5 C31 C30 18.1(5) . . . . ?
C28 O5 C31 C48 -101.8(5) . . . . ?
C28 C29 C30 C31 11.4(6) . . . . ?
C28 C29 C30 C39 -110.2(5) . . . . ?
C28 C32 C33 C34 -179.7(4) . . . . ?
C28 C32 C37 C36 179.6(4) . . . . ?
C29 C28 C32 C33 141.1(6) . . . . ?
C29 C28 C32 C37 -38.5(7) . . . . ?
C29 C30 C31 O5 -17.6(5) . . . . ?
C29 C30 C31 C48 102.1(4) . . . . ?
C29 C30 C39 N2 -171.8(4) . . . . ?
C30 C31 C48 O8 -111.2(17) . . . . ?
C30 C31 C48 C49 72.9(10) . . . . ?
C30 C31 C48 O8A -90(2) . . . . ?
C30 C31 C48 C49A 73.1(10) . . . . ?
C31 O5 C28 C29 -11.3(6) . . . . ?
C31 O5 C28 C32 168.3(4) . . . . ?
C31 C30 C39 N2 75.2(5) . . . . ?
C31 C48 C49 C50 -147.1(8) . . . . ?
C31 C48 C49 C54 32.2(15) . . . . ?
C31 C48 C49A C50A -137.0(11) . . . . ?
C31 C48 C49A C54A 42.9(13) . . . . ?
C32 C28 C29 S2 5.0(9) . . . . ?
C32 C28 C29 C30 179.6(5) . . . . ?
C32 C33 C34 C35 0.0 . . . . ?
C33 C32 C37 C36 0.0 . . . . ?
C33 C34 C35 C36 0.0 . . . . ?
C34 C35 C36 C37 0.0 . . . . ?
C35 C36 C37 C32 0.0 . . . . ?
C37 C32 C33 C34 0.0 . . . . ?
C38 S2 C29 C28 -136.7(5) . . . . ?
C38 S2 C29 C30 49.4(5) . . . . ?
C39 N2 C40 O6 -1.6(9) . . . . ?
C39 N2 C40 C41 177.7(5) . . . . ?
C39 N2 C47 O7 3.4(9) . . . . ?
C39 N2 C47 C46 -176.3(5) . . . . ?
C39 C30 C31 O5 102.0(5) . . . . ?
C39 C30 C31 C48 -138.2(4) . . . . ?
C40 N2 C39 C30 76.9(7) . . . . ?
C40 N2 C47 O7 -179.3(6) . . . . ?
C40 N2 C47 C46 0.9(6) . . . . ?
C40 C41 C42 C43 177.7(7) . . . . ?
C40 C41 C46 C45 -178.7(6) . . . . ?
C40 C41 C46 C47 2.2(7) . . . . ?
C41 C42 C43 C44 0.5(12) . . . . ?
C41 C46 C47 O7 178.3(6) . . . . ?
C41 C46 C47 N2 -2.0(6) . . . . ?
C42 C41 C46 C45 1.6(9) . . . . ?
C42 C41 C46 C47 -177.5(6) . . . . ?
C42 C43 C44 C45 2.9(12) . . . . ?
C43 C44 C45 C46 -3.8(11) . . . . ?
C44 C45 C46 C41 1.6(10) . . . . ?
C44 C45 C46 C47 -179.5(6) . . . . ?
C45 C46 C47 O7 -0.7(11) . . . . ?
C45 C46 C47 N2 179.0(6) . . . . ?
C46 C41 C42 C43 -2.7(10) . . . . ?
C47 N2 C39 C30 -106.2(6) . . . . ?
C47 N2 C40 O6 -178.9(6) . . . . ?
C47 N2 C40 C41 0.4(6) . . . . ?
C48 C49 C50 C51 179.4(15) . . . . ?
C48 C49 C54 C53 -179.3(17) . . . . ?
C48 C49A C50A C51A 179.9(18) . . . . ?
C48 C49A C54A C53A -179.9(17) . . . . ?
O8 C48 C49 C50 37(2) . . . . ?
O8 C48 C49 C54 -143.4(17) . . . . ?
C49 C50 C51 C52 0.0 . . . . ?
C50 C49 C54 C53 0.0 . . . . ?
C50 C51 C52 C53 0.0 . . . . ?
C51 C52 C53 C54 0.0 . . . . ?
C52 C53 C54 C49 0.0 . . . . ?
C54 C49 C50 C51 0.0 . . . . ?
O8A C48 C49A C50A 27(2) . . . . ?
O8A C48 C49A C54A -153(2) . . . . ?
C49A C50A C51A C52A 0.0 . . . . ?
C50A C49A C54A C53A 0.0 . . . . ?
C50A C51A C52A C53A 0.0 . . . . ?
C51A C52A C53A C54A 0.0 . . . . ?
C52A C53A C54A C49A 0.0 . . . . ?
C54A C49A C50A C51A 0.0 . . . . ?
